data_4315628
loop_
_publ_author_name
'Kelvin B. Chang'
'Desmond J. Hubbard'
'Matthias Zeller'
'Joshua Schrier'
'Alexander J. Norquist'

_publ_contact_author_address
; 
 Department of Chemistry
Haverford College
370 Lancaster Avenue
Haverford PA 19041 
;
_publ_contact_author_email anorquis@haverford.edu
_publ_contact_author_fax '610 896 4963'
_publ_contact_author_name 'Alexander J Norquist'
_publ_contact_author_phone '610 896 2949'
_publ_section_title
;
 The Role of Stereoactive Lone Pairs in Templated Vanadium Tellurite
 Charge Density Matching
;
_journal_name_full 'Inorganic Chemistry'
_journal_page_first 5167
_journal_page_last 5172
_journal_paper_doi 10.1021/ic100297c
_journal_volume 49
_journal_year 2010
_chemical_formula_moiety 'C4 H14 N2 O10 Te2 V2'
_chemical_formula_sum 'C4 H14 N2 O10 Te2 V2'
_chemical_formula_weight 607.24
_space_group_IT_number 2
_symmetry_cell_setting triclinic
_symmetry_space_group_name_Hall '-P 1'
_symmetry_space_group_name_H-M 'P -1'
_atom_sites_solution_hydrogens geom
_atom_sites_solution_primary direct
_audit_creation_date 09-03-30
_audit_creation_method CRYSTALS_ver_12.85
_cell_angle_alpha 84.860(5)
_cell_angle_beta 85.380(5)
_cell_angle_gamma 81.284(5)
_cell_formula_units_Z 1
_cell_length_a 5.649(5)
_cell_length_b 6.348(5)
_cell_length_c 9.661(5)
_cell_measurement_temperature 100
_cell_volume 340.3(4)
_computing_cell_refinement 'DENZO/SCALEPACK (Otwinowski & Minor, 1997)'
_computing_data_collection 'COLLECT (Nonius, 2001).'
_computing_data_reduction 'DENZO/SCALEPACK (Otwinowski & Minor, 1997)'
_computing_molecular_graphics 'CAMERON (Watkin et al., 1996)'
_computing_publication_material 'CRYSTALS (Betteridge et al., 2003)'
_computing_structure_refinement 'CRYSTALS (Betteridge et al., 2003)'
_computing_structure_solution 'SHELXS 86 (Sheldrick, 1986)'
_diffrn_ambient_temperature 100
_diffrn_measured_fraction_theta_full 0.995
_diffrn_measured_fraction_theta_max 0.903
_diffrn_measurement_device 'Nonius KappaCCD'
_diffrn_measurement_device_type Area
_diffrn_measurement_method \w
_diffrn_radiation_monochromator graphite
_diffrn_radiation_type 'Mo K\a'
_diffrn_radiation_wavelength 0.71073
_diffrn_reflns_av_R_equivalents 0.019
_diffrn_reflns_limit_h_max 8
_diffrn_reflns_limit_h_min -8
_diffrn_reflns_limit_k_max 9
_diffrn_reflns_limit_k_min -9
_diffrn_reflns_limit_l_max 13
_diffrn_reflns_limit_l_min -13
_diffrn_reflns_number 4064
_diffrn_reflns_theta_full 25.505
_diffrn_reflns_theta_max 31.487
_diffrn_reflns_theta_min 2.121
_diffrn_standards_number 0
_exptl_absorpt_coefficient_mu 5.625
_exptl_absorpt_correction_T_max 0.57
_exptl_absorpt_correction_T_min 0.57
_exptl_absorpt_correction_type multi-scan
_exptl_absorpt_process_details 'DENZO/SCALEPACK (Otwinowski & Minor, 1997)'
_exptl_crystal_colour colorless
_exptl_crystal_density_diffrn 2.963
_exptl_crystal_density_method 'not measured'
_exptl_crystal_description block
_exptl_crystal_F_000 282
_exptl_crystal_size_max 0.30
_exptl_crystal_size_mid 0.06
_exptl_crystal_size_min 0.04
_refine_diff_density_max 0.87
_refine_diff_density_min -1.24
_refine_ls_extinction_method None
_refine_ls_goodness_of_fit_ref 1.0326
_refine_ls_hydrogen_treatment none
_refine_ls_matrix_type full
_refine_ls_number_parameters 91
_refine_ls_number_reflns 1838
_refine_ls_number_restraints 0
_refine_ls_R_factor_all 0.0253
_refine_ls_R_factor_gt 0.0222
_refine_ls_shift/su_max 0.0006698
_refine_ls_shift/su_mean 0.0005365
_refine_ls_structure_factor_coef Fsqd
_refine_ls_weighting_details
;
 Method= Modified Sheldrick 
 w=1/[\s^2^(F^2^) + ( 0.02P)^2^ + 0.49P] 
 ,where P=(max(Fo^2^,0) + 2Fc^2^)/3 
;
_refine_ls_weighting_scheme calc
_refine_ls_wR_factor_all 0.0491
_refine_ls_wR_factor_gt 0.0481
_refine_ls_wR_factor_ref 0.0475
_reflns_limit_h_max 8
_reflns_limit_h_min -8
_reflns_limit_k_max 9
_reflns_limit_k_min -9
_reflns_limit_l_max 13
_reflns_limit_l_min 0
_reflns_number_gt 1900
_reflns_number_total 2050
_reflns_threshold_expression I>2.0\s(I)
_oxford_diffrn_Wilson_B_factor 0.53
_oxford_diffrn_Wilson_scale 1.21
_oxford_refine_ls_r_factor_ref 0.0214
_oxford_refine_ls_scale 0.7003(11)
_oxford_reflns_number_all 2045
_oxford_reflns_threshold_expression_ref I>3.0\s(I)
_cod_data_source_file ic100297c_si_001.cif
_cod_data_source_block '[C~4~H~14~N~2~][V~2~Te~2~O~10~]'
_cod_depositor_comments
;
The following automatic conversions were performed:

'_symmetry_cell_setting' value 'Triclinic' changed to 'triclinic'
according to the built-in table from CIF Core dictionary named
'cif_core.dic' version 2.4.1 from 2010-06-29.

Automatic conversion script
Id: cif_fix_values 1646 2011-03-28 12:23:43Z adriana 
;
_cod_original_sg_symbol_H-M 'P -1 '
_cod_database_code 4315628

loop_
_symmetry_equiv_pos_as_xyz
x,y,z
-x,-y,-z

loop_
_atom_site_label
_atom_site_type_symbol
_atom_site_fract_x
_atom_site_fract_y
_atom_site_fract_z
_atom_site_U_iso_or_equiv
_atom_site_occupancy
_atom_site_adp_type
_atom_site_refinement_flags_posn
_atom_site_refinement_flags_adp
_atom_site_refinement_flags_occupancy
_atom_site_disorder_assembly
_atom_site_disorder_group
_oxford_atom_site_special_shape
_atom_site_attached_hydrogens
Te1 Te 0.17256(3) 0.77773(3) 0.504540(18) 0.0066 1.0000 Uani . . . . . . .
V1 V 0.66971(8) 0.74671(7) 0.71760(5) 0.0072 1.0000 Uani . . . . . . .
O1 O 0.1575(4) 1.0486(3) 0.5726(2) 0.0095 1.0000 Uani . . . . . . .
O2 O -0.0240(3) 0.6440(3) 0.6482(2) 0.0096 1.0000 Uani . . . . . . .
O3 O 0.4465(4) 0.6652(3) 0.6218(2) 0.0103 1.0000 Uani . . . . . . .
O4 O 0.6400(4) 1.0101(3) 0.7220(2) 0.0112 1.0000 Uani . . . . . . .
O5 O 0.6361(4) 0.6369(3) 0.8763(2) 0.0121 1.0000 Uani . . . . . . .
N1 N 0.2997(4) 0.3242(4) 0.8331(3) 0.0124 1.0000 Uani . . . . . . .
C1 C 0.0690(5) 0.2463(5) 0.8821(3) 0.0115 1.0000 Uani . . . . . . .
C2 C 0.1138(5) 0.0254(5) 0.9586(3) 0.0105 1.0000 Uani . . . . . . .
H1 H 0.3901 0.3316 0.9109 0.0150 1.0000 Uiso R . . . . . .
H2 H 0.3886 0.2282 0.7715 0.0150 1.0000 Uiso R . . . . . .
H3 H 0.2676 0.4621 0.7858 0.0150 1.0000 Uiso R . . . . . .
H4 H -0.0221 0.3470 0.9444 0.0152 1.0000 Uiso R . . . . . .
H5 H -0.0217 0.2377 0.8026 0.0151 1.0000 Uiso R . . . . . .
H6 H 0.2408 0.0217 1.0210 0.0126 1.0000 Uiso R . . . . . .
H7 H 0.1645 -0.0799 0.8909 0.0132 1.0000 Uiso R . . . . . .

loop_
_atom_site_aniso_label
_atom_site_aniso_U_11
_atom_site_aniso_U_22
_atom_site_aniso_U_33
_atom_site_aniso_U_23
_atom_site_aniso_U_13
_atom_site_aniso_U_12
Te1 0.00657(9) 0.00654(9) 0.00669(9) 0.00051(6) -0.00053(6) -0.00136(6)
V1 0.0065(2) 0.0073(2) 0.0076(2) 0.00035(17) -0.00058(16) -0.00134(16)
O1 0.0107(9) 0.0084(9) 0.0095(9) -0.0013(7) -0.0027(7) 0.0000(7)
O2 0.0082(9) 0.0090(9) 0.0105(10) 0.0032(8) 0.0014(7) -0.0010(7)
O3 0.0081(9) 0.0083(9) 0.0146(10) -0.0003(8) -0.0032(8) -0.0008(7)
O4 0.0110(10) 0.0104(10) 0.0123(10) 0.0000(8) -0.0004(8) -0.0025(7)
O5 0.0128(10) 0.0141(10) 0.0093(10) 0.0018(8) -0.0007(8) -0.0030(8)
N1 0.0130(12) 0.0107(12) 0.0122(12) 0.0013(9) 0.0028(9) -0.0012(9)
C1 0.0132(13) 0.0128(13) 0.0086(13) 0.0011(10) -0.0006(10) -0.0034(11)
C2 0.0113(13) 0.0099(13) 0.0099(13) -0.0002(10) 0.0018(10) -0.0022(10)

loop_
_atom_type_symbol
_atom_type_scat_dispersion_real
_atom_type_scat_dispersion_imag
_atom_type_scat_Cromer_Mann_a1
_atom_type_scat_Cromer_Mann_b1
_atom_type_scat_Cromer_Mann_a2
_atom_type_scat_Cromer_Mann_b2
_atom_type_scat_Cromer_Mann_a3
_atom_type_scat_Cromer_Mann_b3
_atom_type_scat_Cromer_Mann_a4
_atom_type_scat_Cromer_Mann_b4
_atom_type_scat_Cromer_Mann_c
_atom_type_scat_source
C 0.0033 0.0016 2.3100 20.8439 1.0200 10.2075 1.5886 0.5687 0.8650 51.6512 0.2156 'International Tables Vol C 4.2.6.8 and 6.1.1.4'
H 0.0000 0.0000 0.4930 10.5109 0.3229 26.1257 0.1402 3.1424 0.0408 57.7998 0.0030 'International Tables Vol C 4.2.6.8 and 6.1.1.4'
N 0.0061 0.0033 12.2126 0.0057 3.1322 9.8933 2.0125 28.9975 1.1663 0.5826 -11.5290 'International Tables Vol C 4.2.6.8 and 6.1.1.4'
O 0.0106 0.0060 3.0485 13.2771 2.2868 5.7011 1.5463 0.3239 0.8670 32.9089 0.2508 'International Tables Vol C 4.2.6.8 and 6.1.1.4'
V 0.3005 0.5294 10.2971 6.8657 7.3511 0.4385 2.0703 26.8938 2.0571 102.4780 1.2199 'International Tables Vol C 4.2.6.8 and 6.1.1.4'
Te -0.5308 1.6751 19.9644 4.8174 19.0138 0.4209 6.1449 28.5284 2.5239 70.8403 4.3520 'International Tables Vol C 4.2.6.8 and 6.1.1.4'

loop_
_geom_angle_atom_site_label_1
_geom_angle_site_symmetry_1
_geom_angle_atom_site_label_2
_geom_angle_site_symmetry_2
_geom_angle_atom_site_label_3
_geom_angle_site_symmetry_3
_geom_angle
_geom_angle_publ_flag
Te1 2_576 Te1 . O1 2_576 35.27(6) yes
Te1 2_576 Te1 . O4 2_676 78.16(6) yes
O1 2_576 Te1 . O4 2_676 81.16(10) yes
Te1 2_576 Te1 . V1 1_455 68.98(6) yes
O1 2_576 Te1 . V1 1_455 64.17(7) yes
O4 2_676 Te1 . V1 1_455 144.39(5) yes
Te1 2_576 Te1 . V1 . 114.78(6) yes
O1 2_576 Te1 . V1 . 149.87(6) yes
O4 2_676 Te1 . V1 . 97.67(5) yes
V1 1_455 Te1 . V1 . 108.11(6) yes
Te1 2_576 Te1 . O1 . 41.68(7) yes
O1 2_576 Te1 . O1 . 76.95(11) yes
O4 2_676 Te1 . O1 . 80.26(10) yes
V1 1_455 Te1 . O1 . 84.06(8) yes
V1 . Te1 . O1 . 73.21(7) yes
Te1 2_576 Te1 . O2 . 94.02(7) yes
O1 2_576 Te1 . O2 . 87.17(9) yes
O4 2_676 Te1 . O2 . 167.95(7) yes
V1 1_455 Te1 . O2 . 25.47(6) yes
V1 . Te1 . O2 . 93.93(7) yes
Te1 2_576 Te1 . O3 . 130.92(7) yes
O1 2_576 Te1 . O3 . 163.84(8) yes
O4 2_676 Te1 . O3 . 106.19(8) yes
V1 1_455 Te1 . O3 . 105.57(8) yes
V1 . Te1 . O3 . 17.53(6) yes
O1 . Te1 . O2 . 100.09(9) yes
O1 . Te1 . O3 . 89.94(11) yes
O2 . Te1 . O3 . 85.86(9) yes
O2 1_655 V1 . Te1 1_655 26.60(6) yes
O2 1_655 V1 . Te1 . 119.92(8) yes
Te1 1_655 V1 . Te1 . 108.11(6) yes
O2 1_655 V1 . O3 . 111.52(10) yes
Te1 1_655 V1 . O3 . 108.91(9) yes
Te1 . V1 . O3 . 19.70(7) yes
O2 1_655 V1 . O4 . 109.86(11) yes
Te1 1_655 V1 . O4 . 87.87(10) yes
Te1 . V1 . O4 . 92.83(9) yes
O3 . V1 . O4 . 112.47(11) yes
O2 1_655 V1 . O5 . 107.10(11) yes
Te1 1_655 V1 . O5 . 130.47(8) yes
Te1 . V1 . O5 . 116.64(9) yes
O3 . V1 . O5 . 106.45(12) yes
O4 . V1 . O5 . 109.22(11) yes
Te1 2_576 O1 . Te1 . 103.05(11) yes
V1 1_455 O2 . Te1 . 127.93(11) yes
Te1 . O3 . V1 . 142.77(12) yes
Te1 2_676 O4 . V1 . 115.51(11) yes
C1 . N1 . H1 . 109.5 no
C1 . N1 . H2 . 109.4 no
H1 . N1 . H2 . 109.5 no
C1 . N1 . H3 . 109.5 no
H1 . N1 . H3 . 109.5 no
H2 . N1 . H3 . 109.5 no
N1 . C1 . C2 . 110.9(2) yes
N1 . C1 . H4 . 108.8 no
C2 . C1 . H4 . 109.6 no
N1 . C1 . H5 . 109.2 no
C2 . C1 . H5 . 108.5 no
H4 . C1 . H5 . 109.7 no
C1 . C2 . C2 2_557 110.2(3) yes
C1 . C2 . H6 . 109.2 no
C2 2_557 C2 . H6 . 109.8 no
C1 . C2 . H7 . 109.0 no
C2 2_557 C2 . H7 . 109.8 no
H6 . C2 . H7 . 108.9 no

loop_
_geom_bond_atom_site_label_1
_geom_bond_site_symmetry_1
_geom_bond_atom_site_label_2
_geom_bond_site_symmetry_2
_geom_bond_distance
_geom_bond_publ_flag
Te1 . Te1 2_576 3.176(2) yes
Te1 . O1 2_576 2.168(2) yes
Te1 . O4 2_676 2.694(2) yes
Te1 . V1 1_455 3.391(2) yes
Te1 . V1 . 3.585(2) yes
Te1 . O1 . 1.883(2) yes
Te1 . O2 . 1.925(2) yes
Te1 . O3 . 1.998(2) yes
V1 . O2 1_655 1.849(2) yes
V1 . O3 . 1.785(2) yes
V1 . O4 . 1.659(2) yes
V1 . O5 . 1.635(2) yes
N1 . C1 . 1.490(4) yes
N1 . H1 . 0.950 no
N1 . H2 . 0.950 no
N1 . H3 . 0.950 no
C1 . C2 . 1.521(4) yes
C1 . H4 . 0.977 no
C1 . H5 . 0.967 no
C2 . C2 2_557 1.520(6) yes
C2 . H6 . 0.969 no
C2 . H7 . 0.973 no

loop_
_geom_hbond_atom_site_label_D
_geom_hbond_site_symmetry_D
_geom_hbond_atom_site_label_H
_geom_hbond_site_symmetry_H
_geom_hbond_atom_site_label_A
_geom_hbond_site_symmetry_A
_geom_hbond_angle_DHA
_geom_hbond_distance_DH
_geom_hbond_distance_HA
_geom_hbond_distance_DA
_geom_hbond_publ_flag
N1 . H1 . O5 2_667 144 0.95 2.07 2.896(4) yes
N1 . H2 . O4 1_545 154 0.95 1.89 2.777(4) yes
N1 . H3 . O2 . 137 0.95 2.31 3.068(4) yes
N1 . H3 . O3 . 138 0.95 2.23 3.004(4) yes
C1 . H4 . O5 1_455 125 0.98 2.54 3.208(4) yes
